data_2217723
loop_
_publ_author_name
'Sch\"affer, Susan J. Cline'
'Berg, Rolf W.'

_publ_section_title
;Tetrapotassium
 <i>cis</i>-dioxido-<i>trans</i>-bis(sulfato-\k<i>O</i>)sulfato(\k^2^<i>O</i>,<i>O</i>')molybdate(VI)
;
_journal_coeditor_code BI2277
_journal_issue 3
_journal_name_full 'Acta Crystallographica Section E'
_journal_page_first i20
_journal_paper_doi 10.1107/S1600536808003851
_journal_volume 64
_journal_year 2008
_chemical_formula_iupac 'K4 [Mo O2 (S O4)3]'
_chemical_formula_moiety '4(K +), Mo O14 S3 4-'
_chemical_formula_sum 'K4 Mo O14 S3'
_chemical_formula_weight 572.52
_chemical_name_systematic
;
Tetrapotassium <i>cis</i>-dioxido-<i>trans</i>-bis(sulfato-\
\k<i>O</i>)sulfato(\k^2^<i>O</i>,<i>O</i>')molybdate(VI)
;
_space_group_IT_number 62
_symmetry_cell_setting orthorhombic
_symmetry_space_group_name_Hall '-P 2ac 2n'
_symmetry_space_group_name_H-M 'P n m a'
_atom_sites_solution_hydrogens 'no H-Atoms'
_atom_sites_solution_primary direct
_atom_sites_solution_secondary difmap
_cell_angle_alpha 90.00
_cell_angle_beta 90.00
_cell_angle_gamma 90.00
_cell_formula_units_Z 4
_cell_length_a 7.5931(5)
_cell_length_b 17.1276(11)
_cell_length_c 10.5132(7)
_cell_measurement_reflns_used 9999
_cell_measurement_temperature 120(2)
_cell_measurement_theta_max 28.0
_cell_measurement_theta_min 2.3
_cell_volume 1367.26(16)
_computing_cell_refinement 'SAINT (Bruker, 2002)'
_computing_data_collection 'SMART (Bruker, 2002)'
_computing_data_reduction 'SAINT (Bruker, 2002)'
_computing_molecular_graphics 'SHELXTL (Sheldrick, 2008)'
_computing_publication_material 'SHELXTL (Sheldrick, 2008)'
_computing_structure_refinement 'SHELXTL (Sheldrick, 2008)'
_computing_structure_solution 'SHELXTL (Sheldrick, 2008)'
_diffrn_ambient_temperature 120(2)
_diffrn_measured_fraction_theta_full 0.999
_diffrn_measured_fraction_theta_max 0.999
_diffrn_measurement_device_type 'Bruker SMART APEX CCD'
_diffrn_measurement_method \w
_diffrn_radiation_monochromator graphite
_diffrn_radiation_source 'normal-focus sealed tube'
_diffrn_radiation_type MoK\a
_diffrn_radiation_wavelength 0.71073
_diffrn_reflns_av_R_equivalents 0.0185
_diffrn_reflns_av_sigmaI/netI 0.0105
_diffrn_reflns_limit_h_max 10
_diffrn_reflns_limit_h_min -9
_diffrn_reflns_limit_k_max 22
_diffrn_reflns_limit_k_min -22
_diffrn_reflns_limit_l_max 13
_diffrn_reflns_limit_l_min -13
_diffrn_reflns_number 16179
_diffrn_reflns_theta_full 27.98
_diffrn_reflns_theta_max 27.98
_diffrn_reflns_theta_min 2.27
_diffrn_standards_number 0
_exptl_absorpt_coefficient_mu 2.706
_exptl_absorpt_correction_T_max 0.6837
_exptl_absorpt_correction_T_min 0.5123
_exptl_absorpt_correction_type gaussian
_exptl_absorpt_process_details '(XPREP; Bruker, 2002)'
_exptl_crystal_colour colorless
_exptl_crystal_density_diffrn 2.781
_exptl_crystal_description tabular
_exptl_crystal_F_000 1112
_exptl_crystal_size_max 0.28
_exptl_crystal_size_mid 0.18
_exptl_crystal_size_min 0.075
_refine_diff_density_max 0.587
_refine_diff_density_min -0.464
_refine_ls_extinction_coef 0.00164(15)
_refine_ls_extinction_expression Fc^*^=kFc[1+0.001xFc^2^\l^3^/sin(2\q)]^-1/4^
_refine_ls_extinction_method 'SHELXTL (Sheldrick, 2008)'
_refine_ls_goodness_of_fit_ref 1.107
_refine_ls_hydrogen_treatment noref
_refine_ls_matrix_type full
_refine_ls_number_parameters 110
_refine_ls_number_reflns 1693
_refine_ls_number_restraints 0
_refine_ls_restrained_S_all 1.107
_refine_ls_R_factor_all 0.0165
_refine_ls_R_factor_gt 0.0163
_refine_ls_shift/su_max 0.000
_refine_ls_shift/su_mean 0.000
_refine_ls_structure_factor_coef Fsqd
_refine_ls_weighting_details 'calc w=1/[\s^2^(Fo^2^)+(0.0174P)^2^+1.7854P] where P=(Fo^2^+2Fc^2^)/3'
_refine_ls_weighting_scheme calc
_refine_ls_wR_factor_gt 0.0409
_refine_ls_wR_factor_ref 0.0410
_reflns_number_gt 1681
_reflns_number_total 1693
_reflns_threshold_expression I>2\s(I)
_cod_data_source_file bi2277.cif
_cod_data_source_block I
_cod_database_code 2217723
_cod_database_fobs_code 2217723

loop_
_symmetry_equiv_pos_as_xyz
'x, y, z'
'-x+1/2, -y, z+1/2'
'-x, y+1/2, -z'
'x+1/2, -y+1/2, -z+1/2'
'-x, -y, -z'
'x-1/2, y, -z-1/2'
'x, -y-1/2, z'
'-x-1/2, y-1/2, z-1/2'

loop_
_atom_site_type_symbol
_atom_site_label
_atom_site_fract_x
_atom_site_fract_y
_atom_site_fract_z
_atom_site_U_iso_or_equiv
_atom_site_adp_type
_atom_site_calc_flag
_atom_site_refinement_flags
_atom_site_occupancy
K K1 0.43682(4) 0.08865(2) -0.24076(3) 0.01208(8) Uani d . 1
K K2 0.25655(5) 0.10844(2) 0.39352(3) 0.01644(9) Uani d . 1
Mo Mo1 0.32312(3) 0.2500 0.065899(18) 0.00961(7) Uani d S 1
S S1 0.62301(7) 0.2500 -0.09790(5) 0.00926(11) Uani d S 1
S S2 0.23382(5) 0.06574(2) 0.06161(3) 0.00949(9) Uani d . 1
O O1 0.3105(3) 0.2500 0.22628(17) 0.0209(4) Uani d S 1
O O2 0.1129(2) 0.2500 0.0135(2) 0.0219(4) Uani d S 1
O O3 0.4316(2) 0.2500 -0.13493(15) 0.0124(3) Uani d S 1
O O4 0.6095(2) 0.2500 0.04687(15) 0.0102(3) Uani d S 1
O O5 0.70888(16) 0.17874(7) -0.13903(11) 0.0135(2) Uani d . 1
O O6 0.36968(15) 0.13324(7) 0.05145(11) 0.0134(2) Uani d . 1
O O7 0.16034(17) 0.05557(8) -0.06586(11) 0.0161(3) Uani d . 1
O O8 0.10253(17) 0.08813(8) 0.15593(12) 0.0184(3) Uani d . 1
O O9 0.33322(16) -0.00276(7) 0.10186(13) 0.0176(3) Uani d . 1

loop_
_atom_site_aniso_label
_atom_site_aniso_U_11
_atom_site_aniso_U_22
_atom_site_aniso_U_33
_atom_site_aniso_U_12
_atom_site_aniso_U_13
_atom_site_aniso_U_23
K1 0.01082(17) 0.01361(16) 0.01182(16) 0.00149(12) -0.00089(12) 0.00023(12)
K2 0.02176(19) 0.01335(17) 0.01422(17) 0.00508(14) 0.00204(14) -0.00023(13)
Mo1 0.00891(10) 0.00789(10) 0.01203(11) 0.000 0.00220(7) 0.000
S1 0.0105(2) 0.0077(2) 0.0096(2) 0.000 0.0013(2) 0.000
S2 0.01081(18) 0.00829(17) 0.00938(18) -0.00132(14) 0.00002(13) 0.00071(13)
O1 0.0304(11) 0.0172(9) 0.0150(9) 0.000 0.0080(8) 0.000
O2 0.0117(8) 0.0178(9) 0.0364(11) 0.000 -0.0020(8) 0.000
O3 0.0119(8) 0.0139(8) 0.0115(7) 0.000 -0.0019(6) 0.000
O4 0.0115(8) 0.0102(7) 0.0089(7) 0.000 0.0001(6) 0.000
O5 0.0158(6) 0.0095(5) 0.0153(6) 0.0017(4) 0.0044(5) -0.0012(4)
O6 0.0116(5) 0.0088(5) 0.0197(6) -0.0019(4) 0.0022(5) -0.0001(4)
O7 0.0187(6) 0.0186(6) 0.0111(6) -0.0037(5) -0.0034(4) 0.0017(4)
O8 0.0163(6) 0.0201(6) 0.0187(6) -0.0045(5) 0.0072(5) -0.0055(5)
O9 0.0181(6) 0.0116(6) 0.0232(6) -0.0002(5) -0.0046(5) 0.0058(5)

loop_
_atom_type_symbol
_atom_type_description
_atom_type_scat_dispersion_real
_atom_type_scat_dispersion_imag
_atom_type_scat_source
K K 0.2009 0.2494 'International Tables Vol C Tables 4.2.6.8 and 6.1.1.4'
Mo Mo -1.6832 0.6857 'International Tables Vol C Tables 4.2.6.8 and 6.1.1.4'
O O 0.0106 0.0060 'International Tables Vol C Tables 4.2.6.8 and 6.1.1.4'
S S 0.1246 0.1234 'International Tables Vol C Tables 4.2.6.8 and 6.1.1.4'

loop_
_geom_angle_atom_site_label_1
_geom_angle_atom_site_label_2
_geom_angle_atom_site_label_3
_geom_angle_site_symmetry_1
_geom_angle_site_symmetry_3
_geom_angle
_geom_angle_publ_flag
O5 K1 O7 6 6_655 100.00(4) ?
O5 K1 O9 6 5_655 175.76(4) ?
O7 K1 O9 6_655 5_655 83.52(4) ?
O5 K1 O5 6 . 110.20(4) ?
O7 K1 O5 6_655 . 86.53(4) ?
O9 K1 O5 5_655 . 67.47(4) ?
O5 K1 O7 6 . 86.68(4) ?
O7 K1 O7 6_655 . 154.84(5) ?
O9 K1 O7 5_655 . 91.09(4) ?
O5 K1 O7 . . 114.09(4) ?
O5 K1 O3 6 . 68.16(4) ?
O7 K1 O3 6_655 . 118.86(4) ?
O9 K1 O3 5_655 . 108.11(4) ?
O5 K1 O3 . . 49.76(4) ?
O7 K1 O3 . . 86.20(4) ?
O5 K1 O9 6 2_554 64.98(4) ?
O7 K1 O9 6_655 2_554 84.97(4) ?
O9 K1 O9 5_655 2_554 117.94(5) ?
O5 K1 O9 . 2_554 169.23(4) ?
O7 K1 O9 . 2_554 75.89(4) ?
O3 K1 O9 . 2_554 130.39(4) ?
O5 K1 O6 6 . 102.42(4) ?
O7 K1 O6 6_655 . 150.31(4) ?
O9 K1 O6 5_655 . 73.47(4) ?
O5 K1 O6 . . 67.60(3) ?
O7 K1 O6 . . 46.49(3) ?
O3 K1 O6 . . 54.49(4) ?
O9 K1 O6 2_554 . 122.24(3) ?
O5 K1 O8 6 2_554 109.03(4) ?
O7 K1 O8 6_655 2_554 67.02(4) ?
O9 K1 O8 5_655 2_554 74.46(4) ?
O5 K1 O8 . 2_554 135.67(3) ?
O7 K1 O8 . 2_554 87.85(4) ?
O3 K1 O8 . 2_554 173.55(4) ?
O9 K1 O8 2_554 2_554 45.24(3) ?
O6 K1 O8 . 2_554 122.05(3) ?
O8 K2 O4 6_656 6_556 123.65(4) ?
O8 K2 O8 6_656 . 102.72(3) ?
O4 K2 O8 6_556 . 98.32(4) ?
O8 K2 O5 6_656 6_556 110.47(4) ?
O4 K2 O5 6_556 6_556 51.12(4) ?
O8 K2 O5 . 6_556 143.83(4) ?
O8 K2 O7 6_656 2 72.12(4) ?
O4 K2 O7 6_556 2 155.26(4) ?
O8 K2 O7 . 2 95.87(4) ?
O5 K2 O7 6_556 2 107.47(3) ?
O8 K2 O9 6_656 2 106.95(4) ?
O4 K2 O9 6_556 2 106.35(4) ?
O8 K2 O9 . 2 119.86(4) ?
O5 K2 O9 6_556 2 63.67(3) ?
O7 K2 O9 2 2 48.91(3) ?
O8 K2 O1 6_656 . 81.93(5) ?
O4 K2 O1 6_556 . 58.59(4) ?
O8 K2 O1 . . 68.58(4) ?
O5 K2 O1 6_556 . 101.75(4) ?
O7 K2 O1 2 . 146.11(4) ?
O9 K2 O1 2 . 164.67(4) ?
O8 K2 O6 6_656 6_556 179.32(4) ?
O4 K2 O6 6_556 6_556 55.70(4) ?
O8 K2 O6 . 6_556 77.34(4) ?
O5 K2 O6 6_556 6_556 69.31(3) ?
O7 K2 O6 2 6_556 108.55(3) ?
O9 K2 O6 2 6_556 73.56(3) ?
O1 K2 O6 . 6_556 97.48(4) ?
O2 Mo1 O1 . . 105.77(10) y
O2 Mo1 O6 . . 98.04(4) y
O1 Mo1 O6 . . 94.84(4) y
O2 Mo1 O6 . 7_565 98.04(4) ?
O1 Mo1 O6 . 7_565 94.84(4) ?
O6 Mo1 O6 . 7_565 158.22(7) y
O2 Mo1 O4 . . 155.71(8) y
O1 Mo1 O4 . . 98.52(8) y
O6 Mo1 O4 . . 79.65(3) y
O6 Mo1 O4 7_565 . 79.65(3) ?
O2 Mo1 O3 . . 92.29(8) y
O1 Mo1 O3 . . 161.94(8) y
O6 Mo1 O3 . . 82.38(3) y
O6 Mo1 O3 7_565 . 82.38(3) ?
O4 Mo1 O3 . . 63.43(6) y
O3 S1 O4 . . 101.14(9) y
O5 S1 O5 . 7_565 114.68(10) y
O5 S1 O3 . . 110.93(6) ?
O5 S1 O3 7_565 . 110.93(6) ?
O5 S1 O4 . . 109.14(6) ?
O5 S1 O4 7_565 . 109.14(6) ?
O8 S2 O9 . . 111.62(8) ?
O8 S2 O7 . . 113.20(8) ?
O9 S2 O7 . . 111.58(8) ?
O8 S2 O6 . . 107.77(7) ?
O9 S2 O6 . . 105.97(7) ?
O7 S2 O6 . . 106.20(7) ?
Mo1 O1 K2 . 7_565 126.04(3) ?
Mo1 O1 K2 . . 126.04(3) ?
K2 O1 K2 7_565 . 106.66(6) ?
S1 O3 Mo1 . . 96.32(8) ?
S1 O3 K1 . . 94.81(4) ?
Mo1 O3 K1 . . 110.65(3) ?
S1 O3 K1 . 7_565 94.81(4) ?
Mo1 O3 K1 . 7_565 110.65(3) ?
K1 O3 K1 . 7_565 136.12(6) ?
S1 O4 Mo1 . . 99.11(8) ?
S1 O4 K2 . 4 101.58(4) ?
Mo1 O4 K2 . 4 112.62(4) ?
S1 O4 K2 . 6_656 101.58(4) ?
Mo1 O4 K2 . 6_656 112.62(4) ?
K2 O4 K2 4 6_656 124.32(6) ?
S1 O5 K1 . 6_655 158.35(7) ?
S1 O5 K1 . . 104.29(6) ?
K1 O5 K1 6_655 . 88.78(4) ?
S1 O5 K2 . 6_656 98.14(6) ?
K1 O5 K2 6_655 6_656 95.88(4) ?
K1 O5 K2 . 6_656 101.88(4) ?
S2 O6 Mo1 . . 127.63(7) ?
S2 O6 K2 . 6_656 121.83(6) ?
Mo1 O6 K2 . 6_656 107.00(5) ?
S2 O6 K1 . . 89.66(5) ?
Mo1 O6 K1 . . 109.45(5) ?
K2 O6 K1 6_656 . 89.74(3) ?
S2 O7 K1 . 6 154.47(8) ?
S2 O7 K1 . . 106.67(6) ?
K1 O7 K1 6 . 86.31(3) ?
S2 O7 K2 . 2_554 99.59(6) ?
K1 O7 K2 6 2_554 103.16(4) ?
K1 O7 K2 . 2_554 86.41(4) ?
S2 O8 K2 . 6_556 124.63(7) ?
S2 O8 K2 . . 110.89(7) ?
K2 O8 K2 6_556 . 124.48(5) ?
S2 O8 K1 . 2 92.60(6) ?
K2 O8 K1 6_556 2 95.48(4) ?
K2 O8 K1 . 2 81.61(4) ?
S2 O9 K1 . 5_655 157.94(8) ?
S2 O9 K2 . 2_554 99.22(6) ?
K1 O9 K2 5_655 2_554 102.59(4) ?
S2 O9 K1 . 2 101.52(6) ?
K1 O9 K1 5_655 2 82.98(3) ?
K2 O9 K1 2_554 2 87.16(3) ?

loop_
_geom_bond_atom_site_label_1
_geom_bond_atom_site_label_2
_geom_bond_site_symmetry_2
_geom_bond_distance
_geom_bond_publ_flag
Mo1 O1 . 1.6889(18) y
Mo1 O2 . 1.6883(18) y
Mo1 O3 . 2.2665(17) y
Mo1 O4 . 2.1837(16) y
Mo1 O6 . 2.0365(12) y
Mo1 O6 7_565 2.0365(12) ?
S1 O3 . 1.5044(17) y
S1 O4 . 1.5254(16) y
S1 O5 . 1.4497(12) y
S1 O5 7_565 1.4497(12) ?
S2 O6 . 1.5532(12) y
S2 O7 . 1.4621(12) y
S2 O8 . 1.4575(13) y
S2 O9 . 1.4577(12) y
K1 O5 6 2.6408(12) y
K1 O7 6_655 2.7083(12) ?
K1 O9 5_655 2.7102(12) ?
K1 O5 . 2.7915(13) ?
K1 O7 . 2.8476(13) ?
K1 O3 . 2.9794(7) ?
K1 O9 2_554 3.0176(13) ?
K1 O6 . 3.2064(12) ?
K1 O8 2_554 3.2305(14) y
K2 O8 6_656 2.7005(14) y
K2 O4 6_556 2.7419(8) ?
K2 O8 . 2.7799(14) ?
K2 O5 6_556 2.8710(13) ?
K2 O7 2 2.9106(14) ?
K2 O9 2 2.9220(14) ?
K2 O1 . 3.0229(11) ?
K2 O6 6_556 3.0239(13) y
O1 K2 7_565 3.0229(11) ?
O3 K1 7_565 2.9794(7) ?
O4 K2 4 2.7419(8) ?
O4 K2 6_656 2.7419(8) ?
O5 K1 6_655 2.6408(12) ?
O5 K2 6_656 2.8710(13) ?
O6 K2 6_656 3.0239(13) ?
O7 K1 6 2.7083(12) ?
O7 K2 2_554 2.9106(14) ?
O8 K2 6_556 2.7005(14) ?
O8 K1 2 3.2305(14) ?
O9 K1 5_655 2.7102(12) ?
O9 K2 2_554 2.9220(13) ?
O9 K1 2 3.0176(13) ?
